data_4119467
loop_
_publ_author_name
'Yanfeng Jiang'
'Birgitta Schirmer'
'Olivier Blacque'
'Thomas Fox'
'Stefan Grimme'
'Heinz Berke'

_publ_section_title
;
 The "Catalytic Nitrosyl Effect": NO Bending Boosting the Efficiency of
 Rhenium Based Alkene Hydrogenations
;
_journal_name_full 'Journal of the American Chemical Society'
_journal_page_first 4088
_journal_page_last 4102
_journal_paper_doi 10.1021/ja400135d
_journal_volume 135
_journal_year 2013
_chemical_formula_moiety 'C36 H67 I2 N O P2 Re'
_chemical_formula_sum 'C36 H67 I2 N O P2 Re'
_chemical_formula_weight 1031.86
_chemical_name_systematic ' Hydrido(diiodo)(nitrosyl-\kN)[bis(tricyclohexylphosphane)]rhenium(II)'
_space_group_IT_number 2
_symmetry_cell_setting triclinic
_symmetry_space_group_name_Hall '-P 1'
_symmetry_space_group_name_H-M 'P -1'
_atom_sites_solution_hydrogens geom
_atom_sites_solution_primary direct
_atom_sites_solution_secondary difmap
_audit_creation_method SHELXL-97
_cell_angle_alpha 113.372(2)
_cell_angle_beta 92.182(2)
_cell_angle_gamma 111.252(2)
_cell_formula_units_Z 2
_cell_length_a 12.0721(2)
_cell_length_b 12.8950(3)
_cell_length_c 15.2598(3)
_cell_measurement_reflns_used 30718
_cell_measurement_temperature 183(2)
_cell_measurement_theta_max 32.69
_cell_measurement_theta_min 2.61
_cell_volume 1985.84(9)
_computing_cell_refinement
;
CrysAlisPro, version 1.171.35.11 (Agilent, 2011)
;
_computing_data_collection
;
CrysAlisPro, version 1.171.35.11 (Agilent, 2011)
;
_computing_data_reduction
;
CrysAlisPro, version 1.171.35.11 (Agilent, 2011)
;
_computing_molecular_graphics
;
<i>ORTEP-3 for Windows</i> (Farrugia, 1997) and/or <i>Mercury</i> (Macrae et
al.,
2006)
;
_computing_publication_material
; 
<i>WinGX</i> (Farrugia, 1999), <i>PLATON for Windows</i> (Spek, 2003) and
<i>publCIF</i> (Westrip, 2010)
;
_computing_structure_refinement ' SHELXL97 (Sheldrick, 2008)'
_computing_structure_solution ' SHELXS97 (Sheldrick, 2008) '
_diffrn_ambient_temperature 183(2)
_diffrn_detector_area_resol_mean 10.4498
_diffrn_measured_fraction_theta_full 0.999
_diffrn_measured_fraction_theta_max 0.999
_diffrn_measurement_device_type 'Xcalibur, Ruby'
_diffrn_measurement_method 'omega scans'
_diffrn_radiation_monochromator graphite
_diffrn_radiation_source 'Enhance (Mo) x-ray Source'
_diffrn_radiation_type MoK\a
_diffrn_radiation_wavelength 0.71073
_diffrn_reflns_av_R_equivalents 0.0243
_diffrn_reflns_av_sigmaI/netI 0.0226
_diffrn_reflns_limit_h_max 17
_diffrn_reflns_limit_h_min -17
_diffrn_reflns_limit_k_max 18
_diffrn_reflns_limit_k_min -18
_diffrn_reflns_limit_l_max 21
_diffrn_reflns_limit_l_min -21
_diffrn_reflns_number 42820
_diffrn_reflns_theta_full 30.51
_diffrn_reflns_theta_max 30.51
_diffrn_reflns_theta_min 2.61
_diffrn_standards_number 0
_exptl_absorpt_coefficient_mu 4.722
_exptl_absorpt_correction_T_max 0.572
_exptl_absorpt_correction_T_min 0.418
_exptl_absorpt_correction_type analytical
_exptl_absorpt_process_details
;
CrysAlisPro, Version 1.171.35.11 (Agilent, 2011).
Analytical numeric absorption correction using a multifaceted crystal
model based on expressions derived by Clark & Reid (1995).
;
_exptl_crystal_colour red
_exptl_crystal_density_diffrn 1.726
_exptl_crystal_description block
_exptl_crystal_F_000 1018
_exptl_crystal_size_max 0.29
_exptl_crystal_size_mid 0.20
_exptl_crystal_size_min 0.17
_refine_diff_density_max 1.673
_refine_diff_density_min -1.643
_refine_diff_density_rms 0.092
_refine_ls_extinction_method none
_refine_ls_goodness_of_fit_ref 1.144
_refine_ls_hydrogen_treatment mixed
_refine_ls_matrix_type full
_refine_ls_number_parameters 410
_refine_ls_number_reflns 12132
_refine_ls_number_restraints 3
_refine_ls_restrained_S_all 1.144
_refine_ls_R_factor_all 0.0262
_refine_ls_R_factor_gt 0.0240
_refine_ls_shift/su_max 0.002
_refine_ls_shift/su_mean 0.000
_refine_ls_structure_factor_coef Fsqd
_refine_ls_weighting_details 'w=1/[\s^2^(Fo^2^)+(0.0069P)^2^+3.1515P] where P=(Fo^2^+2Fc^2^)/3'
_refine_ls_weighting_scheme calc
_refine_ls_wR_factor_gt 0.0490
_refine_ls_wR_factor_ref 0.0498
_reflns_number_gt 11495
_reflns_number_total 12132
_reflns_threshold_expression >2sigma(I)
_cod_data_source_file ja400135d_si_006.cif
_cod_data_source_block 7b
_cod_database_code 4119467

loop_
_symmetry_equiv_pos_as_xyz
'x, y, z'
'-x, -y, -z'

loop_
_atom_site_label
_atom_site_type_symbol
_atom_site_fract_x
_atom_site_fract_y
_atom_site_fract_z
_atom_site_U_iso_or_equiv
_atom_site_adp_type
_atom_site_occupancy
_atom_site_symmetry_multiplicity
_atom_site_calc_flag
_atom_site_refinement_flags
_atom_site_disorder_assembly
_atom_site_disorder_group
C1 C 0.3216(2) -0.1673(2) 0.19468(17) 0.0189(4) Uani 1 1 d . . .
H1 H 0.2951 -0.2467 0.1982 0.023 Uiso 1 1 calc R . .
C2 C 0.4571(2) -0.0950(2) 0.24440(18) 0.0218(5) Uani 1 1 d . . .
H2A H 0.4872 -0.0145 0.2442 0.026 Uiso 1 1 calc R . .
H2B H 0.4674 -0.0822 0.3118 0.026 Uiso 1 1 calc R . .
C3 C 0.5299(2) -0.1664(3) 0.1908(2) 0.0267(5) Uani 1 1 d . . .
H3A H 0.6156 -0.1178 0.2213 0.032 Uiso 1 1 calc R . .
H3B H 0.5049 -0.2433 0.1969 0.032 Uiso 1 1 calc R . .
C4 C 0.5121(3) -0.1953(3) 0.0833(2) 0.0315(6) Uani 1 1 d . . .
H4A H 0.5567 -0.2438 0.0513 0.038 Uiso 1 1 calc R . .
H4B H 0.5440 -0.1187 0.0768 0.038 Uiso 1 1 calc R . .
C5 C 0.3775(2) -0.2674(3) 0.03407(19) 0.0280(5) Uani 1 1 d . . .
H5A H 0.3676 -0.2809 -0.0335 0.034 Uiso 1 1 calc R . .
H5B H 0.3480 -0.3478 0.0346 0.034 Uiso 1 1 calc R . .
C6 C 0.3023(2) -0.1982(2) 0.08567(18) 0.0238(5) Uani 1 1 d . . .
H6A H 0.2169 -0.2487 0.0553 0.029 Uiso 1 1 calc R . .
H6B H 0.3254 -0.1221 0.0786 0.029 Uiso 1 1 calc R . .
C7 C 0.2588(2) -0.0773(2) 0.38359(17) 0.0217(5) Uani 1 1 d . . .
H7 H 0.3434 -0.0164 0.4111 0.026 Uiso 1 1 calc R . .
C8 C 0.2578(3) -0.1944(3) 0.3891(2) 0.0297(6) Uani 1 1 d . . .
H8A H 0.1750 -0.2568 0.3698 0.036 Uiso 1 1 calc R . .
H8B H 0.3044 -0.2281 0.3445 0.036 Uiso 1 1 calc R . .
C9 C 0.3129(3) -0.1620(3) 0.4932(2) 0.0342(6) Uani 1 1 d . . .
H9A H 0.3100 -0.2365 0.4966 0.041 Uiso 1 1 calc R . .
H9B H 0.3975 -0.1041 0.5104 0.041 Uiso 1 1 calc R . .
C10 C 0.2450(3) -0.1051(3) 0.5657(2) 0.0379(7) Uani 1 1 d . . .
H10A H 0.2849 -0.0812 0.6314 0.045 Uiso 1 1 calc R . .
H10B H 0.1627 -0.1662 0.5529 0.045 Uiso 1 1 calc R . .
C11 C 0.2407(3) 0.0080(3) 0.5591(2) 0.0412(7) Uani 1 1 d . . .
H11A H 0.3223 0.0729 0.5796 0.049 Uiso 1 1 calc R . .
H11B H 0.1920 0.0389 0.6030 0.049 Uiso 1 1 calc R . .
C12 C 0.1866(3) -0.0228(3) 0.4552(2) 0.0343(6) Uani 1 1 d . . .
H12A H 0.1886 0.0517 0.4525 0.041 Uiso 1 1 calc R . .
H12B H 0.1024 -0.0822 0.4366 0.041 Uiso 1 1 calc R . .
C13 C 0.0688(2) -0.2057(2) 0.19378(18) 0.0210(4) Uani 1 1 d . . .
H13 H 0.0578 -0.2016 0.1315 0.025 Uiso 1 1 calc R . .
C14 C 0.0403(3) -0.3428(2) 0.1658(2) 0.0318(6) Uani 1 1 d . . .
H14A H 0.1023 -0.3643 0.1342 0.038 Uiso 1 1 calc R . .
H14B H 0.0405 -0.3559 0.2241 0.038 Uiso 1 1 calc R . .
C15 C -0.0843(3) -0.4255(3) 0.0964(2) 0.0350(6) Uani 1 1 d . . .
H15A H -0.0821 -0.4164 0.0363 0.042 Uiso 1 1 calc R . .
H15B H -0.1023 -0.5115 0.0803 0.042 Uiso 1 1 calc R . .
C16 C -0.1849(2) -0.3932(3) 0.1412(2) 0.0337(6) Uani 1 1 d . . .
H16A H -0.2611 -0.4432 0.0934 0.040 Uiso 1 1 calc R . .
H16B H -0.1943 -0.4123 0.1967 0.040 Uiso 1 1 calc R . .
C17 C -0.1556(3) -0.2567(3) 0.1743(3) 0.0421(8) Uani 1 1 d . . .
H17A H -0.2172 -0.2369 0.2077 0.050 Uiso 1 1 calc R . .
H17B H -0.1573 -0.2403 0.1177 0.050 Uiso 1 1 calc R . .
C18 C -0.0309(2) -0.1744(3) 0.2428(2) 0.0337(6) Uani 1 1 d . . .
H18A H -0.0311 -0.1859 0.3019 0.040 Uiso 1 1 calc R . .
H18B H -0.0138 -0.0882 0.2610 0.040 Uiso 1 1 calc R . .
C19 C 0.2889(2) 0.4026(2) 0.25298(19) 0.0228(5) Uani 1 1 d . . .
H19 H 0.2548 0.4648 0.2713 0.027 Uiso 1 1 calc R . .
C20 C 0.4225(3) 0.4703(3) 0.3069(2) 0.0302(6) Uani 1 1 d . . .
H20A H 0.4583 0.4108 0.2942 0.036 Uiso 1 1 calc R . .
H20B H 0.4273 0.5100 0.3767 0.036 Uiso 1 1 calc R . .
C21 C 0.4943(3) 0.5683(3) 0.2734(2) 0.0364(7) Uani 1 1 d . . .
H21A H 0.4632 0.6319 0.2914 0.044 Uiso 1 1 calc R . .
H21B H 0.5792 0.6074 0.3063 0.044 Uiso 1 1 calc R . .
C22 C 0.4842(3) 0.5103(3) 0.1639(2) 0.0358(7) Uani 1 1 d . . .
H22A H 0.5194 0.4499 0.1462 0.043 Uiso 1 1 calc R . .
H22B H 0.5293 0.5738 0.1443 0.043 Uiso 1 1 calc R . .
C23 C 0.3520(3) 0.4473(3) 0.1107(2) 0.0337(6) Uani 1 1 d . . .
H23A H 0.3472 0.4091 0.0408 0.040 Uiso 1 1 calc R . .
H23B H 0.3188 0.5089 0.1248 0.040 Uiso 1 1 calc R . .
C24 C 0.2765(3) 0.3486(2) 0.14136(19) 0.0270(5) Uani 1 1 d . . .
H24A H 0.3031 0.2816 0.1197 0.032 Uiso 1 1 calc R . .
H24B H 0.1917 0.3146 0.1100 0.032 Uiso 1 1 calc R . .
C25 C 0.0429(2) 0.2243(2) 0.21882(19) 0.0238(5) Uani 1 1 d . . .
H25 H 0.0476 0.1809 0.1508 0.029 Uiso 1 1 calc R . .
C26 C -0.0015(3) 0.3224(3) 0.2197(2) 0.0392(7) Uani 1 1 d . . .
H26A H -0.0167 0.3638 0.2836 0.047 Uiso 1 1 calc R . .
H26B H 0.0607 0.3841 0.2066 0.047 Uiso 1 1 calc R . .
C27 C -0.1187(3) 0.2601(3) 0.1417(2) 0.0445(8) Uani 1 1 d . . .
H27A H -0.1483 0.3219 0.1452 0.053 Uiso 1 1 calc R . .
H27B H -0.1007 0.2266 0.0776 0.053 Uiso 1 1 calc R . .
C28 C -0.2174(3) 0.1569(4) 0.1540(3) 0.0561(11) Uani 1 1 d . . .
H28A H -0.2864 0.1154 0.0996 0.067 Uiso 1 1 calc R . .
H28B H -0.2445 0.1919 0.2135 0.067 Uiso 1 1 calc R . .
C29 C -0.1720(3) 0.0625(4) 0.1586(3) 0.0555(11) Uani 1 1 d . . .
H29A H -0.1556 0.0190 0.0958 0.067 Uiso 1 1 calc R . .
H29B H -0.2346 0.0020 0.1725 0.067 Uiso 1 1 calc R . .
C30 C -0.0563(3) 0.1267(4) 0.2377(3) 0.0463(9) Uani 1 1 d . . .
H30A H -0.0740 0.1658 0.3011 0.056 Uiso 1 1 calc R . .
H30B H -0.0280 0.0657 0.2387 0.056 Uiso 1 1 calc R . .
C31 C 0.2073(2) 0.3712(2) 0.42271(18) 0.0233(5) Uani 1 1 d . . .
H31 H 0.2933 0.4050 0.4537 0.028 Uiso 1 1 calc R . .
C32 C 0.1385(3) 0.2916(3) 0.4714(2) 0.0381(7) Uani 1 1 d . . .
H32A H 0.0517 0.2604 0.4475 0.046 Uiso 1 1 calc R . .
H32B H 0.1594 0.2211 0.4540 0.046 Uiso 1 1 calc R . .
C33 C 0.1690(4) 0.3653(3) 0.5816(2) 0.0472(9) Uani 1 1 d . . .
H33A H 0.1220 0.3130 0.6102 0.057 Uiso 1 1 calc R . .
H33B H 0.2545 0.3903 0.6059 0.057 Uiso 1 1 calc R . .
C34 C 0.1424(3) 0.4792(3) 0.6132(2) 0.0395(7) Uani 1 1 d . . .
H34A H 0.1696 0.5275 0.6835 0.047 Uiso 1 1 calc R . .
H34B H 0.0553 0.4540 0.5971 0.047 Uiso 1 1 calc R . .
C35 C 0.2054(4) 0.5582(3) 0.5637(2) 0.0443(8) Uani 1 1 d . . .
H35A H 0.2926 0.5935 0.5877 0.053 Uiso 1 1 calc R . .
H35B H 0.1804 0.6260 0.5804 0.053 Uiso 1 1 calc R . .
C36 C 0.1759(3) 0.4836(3) 0.4524(2) 0.0374(7) Uani 1 1 d . . .
H36A H 0.0901 0.4559 0.4274 0.045 Uiso 1 1 calc R . .
H36B H 0.2217 0.5363 0.4237 0.045 Uiso 1 1 calc R . .
P1 P 0.22623(5) -0.09007(5) 0.25932(4) 0.01696(11) Uani 1 1 d . A .
P2 P 0.19796(5) 0.28272(6) 0.29066(4) 0.01821(11) Uani 1 1 d . A .
N1A N 0.1492(2) 0.0212(2) 0.14130(16) 0.0249(5) Uani 0.9027(6) 1 d PD A 1
O1A O 0.0736(3) -0.0366(2) 0.06711(16) 0.0349(5) Uani 0.9027(6) 1 d PD A 1
I1A I 0.429279(18) 0.240325(18) 0.424030(17) 0.03098(5) Uani 0.9027(6) 1 d P A 1
I2A I 0.44773(3) 0.15243(3) 0.15779(2) 0.03621(7) Uani 0.9027(6) 1 d P A 1
N1B N 0.3473(16) 0.1880(17) 0.3709(6) 0.0249(5) Uani 0.0973(6) 1 d PD A 2
O1B O 0.389(2) 0.228(2) 0.4567(6) 0.0349(5) Uani 0.0973(6) 1 d PD A 2
I1B I 0.1347(2) 0.0015(2) 0.08098(18) 0.03098(5) Uani 0.0973(6) 1 d P A 2
I2B I 0.4745(3) 0.1784(3) 0.1917(2) 0.03621(7) Uani 0.0973(6) 1 d P A 2
Re1 Re 0.258254(8) 0.106880(9) 0.251461(7) 0.01827(3) Uani 1 1 d D . .
H H 0.166(3) 0.088(3) 0.312(2) 0.036(9) Uiso 1 1 d . . .

loop_
_atom_site_aniso_label
_atom_site_aniso_U_11
_atom_site_aniso_U_22
_atom_site_aniso_U_33
_atom_site_aniso_U_23
_atom_site_aniso_U_13
_atom_site_aniso_U_12
C1 0.0210(10) 0.0181(10) 0.0180(11) 0.0073(8) 0.0043(8) 0.0092(9)
C2 0.0207(11) 0.0233(11) 0.0211(11) 0.0090(9) 0.0034(9) 0.0098(9)
C3 0.0245(12) 0.0296(13) 0.0302(14) 0.0137(11) 0.0069(10) 0.0149(11)
C4 0.0285(13) 0.0366(15) 0.0291(14) 0.0118(12) 0.0125(11) 0.0153(12)
C5 0.0319(13) 0.0275(12) 0.0197(12) 0.0049(10) 0.0084(10) 0.0129(11)
C6 0.0247(12) 0.0272(12) 0.0176(11) 0.0078(9) 0.0030(9) 0.0112(10)
C7 0.0245(11) 0.0241(11) 0.0178(11) 0.0100(9) 0.0044(9) 0.0105(10)
C8 0.0414(15) 0.0269(13) 0.0227(13) 0.0138(11) 0.0054(11) 0.0131(12)
C9 0.0398(16) 0.0369(15) 0.0307(15) 0.0221(13) 0.0022(12) 0.0132(13)
C10 0.0372(16) 0.0492(18) 0.0227(13) 0.0201(13) 0.0026(12) 0.0086(14)
C11 0.0535(19) 0.0537(19) 0.0201(13) 0.0137(13) 0.0122(13) 0.0284(17)
C12 0.0416(16) 0.0497(17) 0.0218(13) 0.0170(12) 0.0122(12) 0.0275(14)
C13 0.0178(10) 0.0204(11) 0.0213(11) 0.0082(9) 0.0022(9) 0.0055(9)
C14 0.0274(13) 0.0191(12) 0.0386(16) 0.0072(11) 0.0002(11) 0.0054(10)
C15 0.0282(14) 0.0221(12) 0.0349(16) 0.0026(11) -0.0023(12) 0.0016(11)
C16 0.0226(12) 0.0286(13) 0.0334(15) 0.0081(12) -0.0002(11) -0.0001(11)
C17 0.0195(13) 0.0325(15) 0.059(2) 0.0101(15) 0.0025(13) 0.0069(12)
C18 0.0224(12) 0.0257(13) 0.0380(16) 0.0039(11) 0.0082(11) 0.0053(11)
C19 0.0270(12) 0.0221(11) 0.0247(12) 0.0136(10) 0.0083(10) 0.0119(10)
C20 0.0294(13) 0.0259(13) 0.0340(15) 0.0158(11) 0.0051(11) 0.0071(11)
C21 0.0309(14) 0.0300(14) 0.0491(19) 0.0229(14) 0.0080(13) 0.0071(12)
C22 0.0375(15) 0.0323(14) 0.0500(19) 0.0264(14) 0.0224(14) 0.0167(13)
C23 0.0444(16) 0.0357(15) 0.0343(15) 0.0244(13) 0.0172(13) 0.0197(13)
C24 0.0338(14) 0.0283(13) 0.0239(12) 0.0148(11) 0.0091(11) 0.0142(11)
C25 0.0202(11) 0.0331(13) 0.0224(12) 0.0131(10) 0.0046(9) 0.0144(10)
C26 0.0408(16) 0.0451(17) 0.0322(16) 0.0061(13) -0.0036(13) 0.0315(15)
C27 0.0475(19) 0.057(2) 0.0348(17) 0.0122(15) -0.0021(14) 0.0378(17)
C28 0.0296(16) 0.102(3) 0.042(2) 0.030(2) 0.0026(14) 0.034(2)
C29 0.0202(14) 0.083(3) 0.071(3) 0.054(2) 0.0036(15) 0.0067(16)
C30 0.0200(13) 0.080(3) 0.054(2) 0.050(2) 0.0084(13) 0.0125(15)
C31 0.0277(12) 0.0254(12) 0.0198(11) 0.0097(9) 0.0077(9) 0.0142(10)
C32 0.067(2) 0.0282(14) 0.0290(15) 0.0152(12) 0.0265(15) 0.0253(15)
C33 0.086(3) 0.052(2) 0.0285(16) 0.0234(15) 0.0264(17) 0.046(2)
C34 0.058(2) 0.0410(16) 0.0249(14) 0.0106(12) 0.0165(14) 0.0295(16)
C35 0.067(2) 0.0304(15) 0.0285(15) 0.0061(12) 0.0148(15) 0.0205(16)
C36 0.065(2) 0.0282(14) 0.0275(14) 0.0122(12) 0.0162(14) 0.0272(15)
P1 0.0175(3) 0.0176(3) 0.0152(3) 0.0065(2) 0.0032(2) 0.0074(2)
P2 0.0193(3) 0.0203(3) 0.0189(3) 0.0100(2) 0.0060(2) 0.0105(2)
N1A 0.0367(13) 0.0283(12) 0.0080(10) 0.0055(9) -0.0032(9) 0.0152(11)
O1A 0.0412(15) 0.0318(12) 0.0190(11) 0.0024(9) -0.0098(10) 0.0132(12)
I1A 0.02517(9) 0.02444(9) 0.03483(11) 0.00853(8) -0.00640(8) 0.00757(8)
I2A 0.03945(16) 0.04021(15) 0.05369(18) 0.03290(15) 0.03226(14) 0.02661(13)
N1B 0.0367(13) 0.0283(12) 0.0080(10) 0.0055(9) -0.0032(9) 0.0152(11)
O1B 0.0412(15) 0.0318(12) 0.0190(11) 0.0024(9) -0.0098(10) 0.0132(12)
I1B 0.02517(9) 0.02444(9) 0.03483(11) 0.00853(8) -0.00640(8) 0.00757(8)
I2B 0.03945(16) 0.04021(15) 0.05369(18) 0.03290(15) 0.03226(14) 0.02661(13)
Re1 0.01882(4) 0.01943(4) 0.02112(5) 0.01089(3) 0.00731(3) 0.01020(3)

loop_
_atom_type_symbol
_atom_type_description
_atom_type_scat_dispersion_real
_atom_type_scat_dispersion_imag
_atom_type_scat_source
C C 0.0033 0.0016 'International Tables Vol C Tables 4.2.6.8 and 6.1.1.4'
H H 0.0000 0.0000 'International Tables Vol C Tables 4.2.6.8 and 6.1.1.4'
P P 0.1023 0.0942 'International Tables Vol C Tables 4.2.6.8 and 6.1.1.4'
I I -0.4742 1.8119 'International Tables Vol C Tables 4.2.6.8 and 6.1.1.4'
Re Re -1.0185 7.2310 'International Tables Vol C Tables 4.2.6.8 and 6.1.1.4'
N N 0.0061 0.0033 'International Tables Vol C Tables 4.2.6.8 and 6.1.1.4'
O O 0.0106 0.0060 'International Tables Vol C Tables 4.2.6.8 and 6.1.1.4'

loop_
_geom_angle_atom_site_label_1
_geom_angle_atom_site_label_2
_geom_angle_atom_site_label_3
_geom_angle
C6 C1 C2 111.2(2)
C6 C1 P1 112.83(16)
C2 C1 P1 112.77(16)
C6 C1 H1 106.5
C2 C1 H1 106.5
P1 C1 H1 106.5
C3 C2 C1 110.3(2)
C3 C2 H2A 109.6
C1 C2 H2A 109.6
C3 C2 H2B 109.6
C1 C2 H2B 109.6
H2A C2 H2B 108.1
C4 C3 C2 112.1(2)
C4 C3 H3A 109.2
C2 C3 H3A 109.2
C4 C3 H3B 109.2
C2 C3 H3B 109.2
H3A C3 H3B 107.9
C3 C4 C5 110.6(2)
C3 C4 H4A 109.5
C5 C4 H4A 109.5
C3 C4 H4B 109.5
C5 C4 H4B 109.5
H4A C4 H4B 108.1
C6 C5 C4 111.5(2)
C6 C5 H5A 109.3
C4 C5 H5A 109.3
C6 C5 H5B 109.3
C4 C5 H5B 109.3
H5A C5 H5B 108.0
C5 C6 C1 111.2(2)
C5 C6 H6A 109.4
C1 C6 H6A 109.4
C5 C6 H6B 109.4
C1 C6 H6B 109.4
H6A C6 H6B 108.0
C12 C7 C8 109.7(2)
C12 C7 P1 115.98(18)
C8 C7 P1 116.03(18)
C12 C7 H7 104.5
C8 C7 H7 104.5
P1 C7 H7 104.5
C9 C8 C7 109.8(2)
C9 C8 H8A 109.7
C7 C8 H8A 109.7
C9 C8 H8B 109.7
C7 C8 H8B 109.7
H8A C8 H8B 108.2
C10 C9 C8 111.4(2)
C10 C9 H9A 109.4
C8 C9 H9A 109.4
C10 C9 H9B 109.4
C8 C9 H9B 109.4
H9A C9 H9B 108.0
C9 C10 C11 111.3(2)
C9 C10 H10A 109.4
C11 C10 H10A 109.4
C9 C10 H10B 109.4
C11 C10 H10B 109.4
H10A C10 H10B 108.0
C10 C11 C12 111.4(3)
C10 C11 H11A 109.3
C12 C11 H11A 109.3
C10 C11 H11B 109.3
C12 C11 H11B 109.3
H11A C11 H11B 108.0
C11 C12 C7 110.4(2)
C11 C12 H12A 109.6
C7 C12 H12A 109.6
C11 C12 H12B 109.6
C7 C12 H12B 109.6
H12A C12 H12B 108.1
C18 C13 C14 108.7(2)
C18 C13 P1 114.37(17)
C14 C13 P1 117.33(17)
C18 C13 H13 105.1
C14 C13 H13 105.1
P1 C13 H13 105.1
C15 C14 C13 109.8(2)
C15 C14 H14A 109.7
C13 C14 H14A 109.7
C15 C14 H14B 109.7
C13 C14 H14B 109.7
H14A C14 H14B 108.2
C16 C15 C14 112.0(2)
C16 C15 H15A 109.2
C14 C15 H15A 109.2
C16 C15 H15B 109.2
C14 C15 H15B 109.2
H15A C15 H15B 107.9
C17 C16 C15 110.9(2)
C17 C16 H16A 109.5
C15 C16 H16A 109.5
C17 C16 H16B 109.5
C15 C16 H16B 109.5
H16A C16 H16B 108.0
C16 C17 C18 111.4(3)
C16 C17 H17A 109.3
C18 C17 H17A 109.3
C16 C17 H17B 109.3
C18 C17 H17B 109.3
H17A C17 H17B 108.0
C17 C18 C13 110.9(2)
C17 C18 H18A 109.5
C13 C18 H18A 109.5
C17 C18 H18B 109.5
C13 C18 H18B 109.5
H18A C18 H18B 108.0
C20 C19 C24 111.6(2)
C20 C19 P2 112.54(17)
C24 C19 P2 111.56(17)
C20 C19 H19 106.9
C24 C19 H19 106.9
P2 C19 H19 106.9
C19 C20 C21 110.8(2)
C19 C20 H20A 109.5
C21 C20 H20A 109.5
C19 C20 H20B 109.5
C21 C20 H20B 109.5
H20A C20 H20B 108.1
C22 C21 C20 110.9(2)
C22 C21 H21A 109.5
C20 C21 H21A 109.5
C22 C21 H21B 109.5
C20 C21 H21B 109.5
H21A C21 H21B 108.0
C21 C22 C23 110.5(2)
C21 C22 H22A 109.5
C23 C22 H22A 109.5
C21 C22 H22B 109.5
C23 C22 H22B 109.5
H22A C22 H22B 108.1
C22 C23 C24 111.4(2)
C22 C23 H23A 109.3
C24 C23 H23A 109.3
C22 C23 H23B 109.3
C24 C23 H23B 109.3
H23A C23 H23B 108.0
C23 C24 C19 111.4(2)
C23 C24 H24A 109.3
C19 C24 H24A 109.3
C23 C24 H24B 109.3
C19 C24 H24B 109.3
H24A C24 H24B 108.0
C30 C25 C26 109.2(2)
C30 C25 P2 115.17(18)
C26 C25 P2 116.7(2)
C30 C25 H25 104.8
C26 C25 H25 104.8
P2 C25 H25 104.8
C27 C26 C25 109.8(3)
C27 C26 H26A 109.7
C25 C26 H26A 109.7
C27 C26 H26B 109.7
C25 C26 H26B 109.7
H26A C26 H26B 108.2
C28 C27 C26 112.6(3)
C28 C27 H27A 109.1
C26 C27 H27A 109.1
C28 C27 H27B 109.1
C26 C27 H27B 109.1
H27A C27 H27B 107.8
C27 C28 C29 111.4(3)
C27 C28 H28A 109.3
C29 C28 H28A 109.3
C27 C28 H28B 109.3
C29 C28 H28B 109.3
H28A C28 H28B 108.0
C28 C29 C30 110.7(3)
C28 C29 H29A 109.5
C30 C29 H29A 109.5
C28 C29 H29B 109.5
C30 C29 H29B 109.5
H29A C29 H29B 108.1
C25 C30 C29 110.7(3)
C25 C30 H30A 109.5
C29 C30 H30A 109.5
C25 C30 H30B 109.5
C29 C30 H30B 109.5
H30A C30 H30B 108.1
C32 C31 C36 108.9(2)
C32 C31 P2 114.27(18)
C36 C31 P2 116.90(18)
C32 C31 H31 105.2
C36 C31 H31 105.2
P2 C31 H31 105.2
C33 C32 C31 111.3(3)
C33 C32 H32A 109.4
C31 C32 H32A 109.4
C33 C32 H32B 109.4
C31 C32 H32B 109.4
H32A C32 H32B 108.0
C34 C33 C32 111.9(3)
C34 C33 H33A 109.2
C32 C33 H33A 109.2
C34 C33 H33B 109.2
C32 C33 H33B 109.2
H33A C33 H33B 107.9
C33 C34 C35 111.1(3)
C33 C34 H34A 109.4
C35 C34 H34A 109.4
C33 C34 H34B 109.4
C35 C34 H34B 109.4
H34A C34 H34B 108.0
C34 C35 C36 112.0(3)
C34 C35 H35A 109.2
C36 C35 H35A 109.2
C34 C35 H35B 109.2
C36 C35 H35B 109.2
H35A C35 H35B 107.9
C31 C36 C35 111.1(3)
C31 C36 H36A 109.4
C35 C36 H36A 109.4
C31 C36 H36B 109.4
C35 C36 H36B 109.4
H36A C36 H36B 108.0
C7 P1 C1 102.86(11)
C7 P1 C13 110.85(11)
C1 P1 C13 103.21(11)
C7 P1 Re1 115.45(8)
C1 P1 Re1 114.73(8)
C13 P1 Re1 109.00(8)
C25 P2 C31 110.94(12)
C25 P2 C19 102.32(12)
C31 P2 C19 104.21(12)
C25 P2 Re1 109.19(9)
C31 P2 Re1 114.15(8)
C19 P2 Re1 115.35(8)
O1A N1A Re1 179.0(3)
O1B N1B Re1 166.7(17)
N1A Re1 N1B 170.7(7)
N1A Re1 P1 88.88(8)
N1B Re1 P1 88.8(7)
N1A Re1 P2 90.04(8)
N1B Re1 P2 87.2(7)
P1 Re1 P2 148.40(2)
N1A Re1 I1B 10.68(10)
N1B Re1 I1B 177.1(7)
P1 Re1 I1B 94.02(5)
P2 Re1 I1B 90.55(5)
N1A Re1 I2A 92.62(9)
N1B Re1 I2A 96.7(7)
P1 Re1 I2A 105.825(15)
P2 Re1 I2A 105.770(16)
I1B Re1 I2A 82.21(6)
N1A Re1 I1A 179.79(8)
N1B Re1 I1A 9.3(7)
P1 Re1 I1A 90.925(15)
P2 Re1 I1A 90.167(15)
I1B Re1 I1A 169.34(6)
I2A Re1 I1A 87.365(9)
N1A Re1 I2B 103.14(11)
N1B Re1 I2B 86.1(7)
P1 Re1 I2B 106.28(7)
P2 Re1 I2B 104.71(7)
I1B Re1 I2B 92.70(9)
I2A Re1 I2B 10.55(7)
I1A Re1 I2B 76.84(7)
N1A Re1 H 93.6(12)
N1B Re1 H 77.1(14)
P1 Re1 H 73.4(12)
P2 Re1 H 75.1(12)
I1B Re1 H 104.0(12)
I2A Re1 H 173.7(12)
I1A Re1 H 86.4(12)
I2B Re1 H 163.2(12)

loop_
_geom_bond_atom_site_label_1
_geom_bond_atom_site_label_2
_geom_bond_distance
C1 C6 1.535(3)
C1 C2 1.536(3)
C1 P1 1.852(2)
C1 H1 0.9800
C2 C3 1.527(3)
C2 H2A 0.9700
C2 H2B 0.9700
C3 C4 1.519(4)
C3 H3A 0.9700
C3 H3B 0.9700
C4 C5 1.525(4)
C4 H4A 0.9700
C4 H4B 0.9700
C5 C6 1.525(4)
C5 H5A 0.9700
C5 H5B 0.9700
C6 H6A 0.9700
C6 H6B 0.9700
C7 C12 1.534(4)
C7 C8 1.541(3)
C7 P1 1.851(2)
C7 H7 0.9800
C8 C9 1.528(4)
C8 H8A 0.9700
C8 H8B 0.9700
C9 C10 1.515(4)
C9 H9A 0.9700
C9 H9B 0.9700
C10 C11 1.521(5)
C10 H10A 0.9700
C10 H10B 0.9700
C11 C12 1.526(4)
C11 H11A 0.9700
C11 H11B 0.9700
C12 H12A 0.9700
C12 H12B 0.9700
C13 C18 1.534(4)
C13 C14 1.541(3)
C13 P1 1.858(2)
C13 H13 0.9800
C14 C15 1.530(4)
C14 H14A 0.9700
C14 H14B 0.9700
C15 C16 1.522(4)
C15 H15A 0.9700
C15 H15B 0.9700
C16 C17 1.519(4)
C16 H16A 0.9700
C16 H16B 0.9700
C17 C18 1.525(4)
C17 H17A 0.9700
C17 H17B 0.9700
C18 H18A 0.9700
C18 H18B 0.9700
C19 C20 1.532(4)
C19 C24 1.540(4)
C19 P2 1.858(2)
C19 H19 0.9800
C20 C21 1.537(4)
C20 H20A 0.9700
C20 H20B 0.9700
C21 C22 1.515(4)
C21 H21A 0.9700
C21 H21B 0.9700
C22 C23 1.517(4)
C22 H22A 0.9700
C22 H22B 0.9700
C23 C24 1.528(4)
C23 H23A 0.9700
C23 H23B 0.9700
C24 H24A 0.9700
C24 H24B 0.9700
C25 C30 1.524(4)
C25 C26 1.538(4)
C25 P2 1.854(2)
C25 H25 0.9800
C26 C27 1.533(4)
C26 H26A 0.9700
C26 H26B 0.9700
C27 C28 1.513(6)
C27 H27A 0.9700
C27 H27B 0.9700
C28 C29 1.528(6)
C28 H28A 0.9700
C28 H28B 0.9700
C29 C30 1.528(4)
C29 H29A 0.9700
C29 H29B 0.9700
C30 H30A 0.9700
C30 H30B 0.9700
C31 C32 1.526(4)
C31 C36 1.530(4)
C31 P2 1.855(3)
C31 H31 0.9800
C32 C33 1.516(4)
C32 H32A 0.9700
C32 H32B 0.9700
C33 C34 1.511(4)
C33 H33A 0.9700
C33 H33B 0.9700
C34 C35 1.511(5)
C34 H34A 0.9700
C34 H34B 0.9700
C35 C36 1.531(4)
C35 H35A 0.9700
C35 H35B 0.9700
C36 H36A 0.9700
C36 H36B 0.9700
P1 Re1 2.4794(6)
P2 Re1 2.4865(6)
N1A O1A 1.195(3)
N1A Re1 1.756(2)
I1A Re1 2.7520(2)
I2A Re1 2.7498(3)
N1B O1B 1.207(5)
N1B Re1 1.759(3)
I1B Re1 2.504(2)
I2B Re1 2.757(3)
Re1 H 1.49(3)
